data_7230677
loop_
_publ_author_name
'Li, Changfu'
'Chai, Yingying'
'Zhou, Xinglong'
'Shen, Zhen'
'Ma, Beibei'
'Chen, Bojiang'
'Huang, Ridong'
'Chen, Hai'
'Li, Weimin'
'He, Yang'

_publ_section_title
;
 Choice of hydrogen bonds or halogen bonds by 2-halogenated
 5-morpholinomethylphenyl triazolo[1,5-a]pyridine
;
_journal_issue 22
_journal_name_full CrystEngComm
_journal_page_first 3006
_journal_paper_doi 10.1039/C8CE00423D
_journal_volume 20
_journal_year 2018
_chemical_formula_moiety 'C17 H17 I N4 O'
_chemical_formula_sum 'C17 H17 I N4 O'
_chemical_formula_weight 420.24
_space_group_crystal_system orthorhombic
_space_group_IT_number 29
_space_group_name_Hall 'P 2c -2ac'
_space_group_name_H-M_alt 'P c a 21'
_symmetry_space_group_name_Hall 'P 2c -2ac'
_symmetry_space_group_name_H-M 'P c a 21'
_atom_sites_solution_hydrogens geom
_atom_sites_solution_primary dual
_audit_creation_date 2018-04-11
_audit_creation_method
;
Olex2 1.2
(compiled 2018.04.03 svn.r3497 for OlexSys, GUI svn.r5486)
;
_audit_update_record
;
2018-04-13 deposited with the CCDC.
2018-05-02 downloaded from the CCDC.
;
_cell_angle_alpha 90
_cell_angle_beta 90
_cell_angle_gamma 90
_cell_formula_units_Z 8
_cell_length_a 13.8355(3)
_cell_length_b 15.0442(3)
_cell_length_c 15.9034(3)
_cell_measurement_reflns_used 8491
_cell_measurement_temperature 298
_cell_measurement_theta_max 26.72
_cell_measurement_theta_min 2.37
_cell_volume 3310.20(12)
_computing_molecular_graphics 'Olex2 (Dolomanov et al., 2009)'
_computing_publication_material 'Olex2 (Dolomanov et al., 2009)'
_computing_structure_refinement 'ShelXL (Sheldrick, 2015)'
_computing_structure_solution 'ShelXT (Sheldrick, 2015)'
_diffrn_ambient_temperature 298.0
_diffrn_measured_fraction_theta_full 0.996
_diffrn_measured_fraction_theta_max 0.996
_diffrn_measurement_device_type 'Bruker APEX-II CCD'
_diffrn_measurement_method '\f and \w scans'
_diffrn_radiation_monochromator graphite
_diffrn_radiation_type MoK\a
_diffrn_radiation_wavelength 0.71073
_diffrn_reflns_av_R_equivalents 0.0316
_diffrn_reflns_av_unetI/netI 0.0297
_diffrn_reflns_Laue_measured_fraction_full 0.996
_diffrn_reflns_Laue_measured_fraction_max 0.996
_diffrn_reflns_limit_h_max 15
_diffrn_reflns_limit_h_min -16
_diffrn_reflns_limit_k_max 17
_diffrn_reflns_limit_k_min -14
_diffrn_reflns_limit_l_max 16
_diffrn_reflns_limit_l_min -18
_diffrn_reflns_number 23618
_diffrn_reflns_point_group_measured_fraction_full 0.997
_diffrn_reflns_point_group_measured_fraction_max 0.997
_diffrn_reflns_theta_full 25.007
_diffrn_reflns_theta_max 25.007
_diffrn_reflns_theta_min 1.354
_diffrn_standards_number 0
_exptl_absorpt_coefficient_mu 1.945
_exptl_absorpt_correction_T_max 0.892
_exptl_absorpt_correction_T_min 0.593
_exptl_absorpt_correction_type multi-scan
_exptl_absorpt_process_details Bruker;SADABS;2012
_exptl_crystal_colour colourless
_exptl_crystal_colour_primary colourless
_exptl_crystal_density_diffrn 1.687
_exptl_crystal_description needle
_exptl_crystal_F_000 1664
_exptl_crystal_size_max 0.3
_exptl_crystal_size_mid 0.1
_exptl_crystal_size_min 0.06
_refine_diff_density_max 0.900
_refine_diff_density_min -0.494
_refine_diff_density_rms 0.076
_refine_ls_abs_structure_details
;
 Refined as an inversion twin.
;
_refine_ls_abs_structure_Flack -0.03(3)
_refine_ls_extinction_method none
_refine_ls_goodness_of_fit_ref 1.054
_refine_ls_hydrogen_treatment constr
_refine_ls_matrix_type full
_refine_ls_number_parameters 416
_refine_ls_number_reflns 5203
_refine_ls_number_restraints 29
_refine_ls_restrained_S_all 1.076
_refine_ls_R_factor_all 0.0310
_refine_ls_R_factor_gt 0.0251
_refine_ls_shift/su_max 0.001
_refine_ls_shift/su_mean 0.000
_refine_ls_structure_factor_coef Fsqd
_refine_ls_weighting_details 'w=1/[\s^2^(Fo^2^)+(0.0307P)^2^+0.2419P] where P=(Fo^2^+2Fc^2^)/3'
_refine_ls_weighting_scheme calc
_refine_ls_wR_factor_gt 0.0560
_refine_ls_wR_factor_ref 0.0578
_reflns_Friedel_coverage 0.921
_reflns_Friedel_fraction_full 0.997
_reflns_Friedel_fraction_max 0.997
_reflns_number_gt 4676
_reflns_number_total 5203
_reflns_threshold_expression 'I > 2\s(I)'
_cod_data_source_file c8ce00423d2.cif
_cod_data_source_block 1569122
_cod_depositor_comments 'Adding full bibliography for 7230677--7230683.cif.'
_cod_database_code 7230677
_shelx_shelxl_version_number 2014/7
_shelx_space_group_comment
;
The symmetry employed for this shelxl refinement is uniquely defined
by the following loop, which should always be used as a source of
symmetry information in preference to the above space-group names.
They are only intended as comments.
;
_shelx_estimated_absorpt_t_max 0.892
_shelx_estimated_absorpt_t_min 0.593
_olex2_refinement_description
;
1. Twinned data refinement
 Scales: 1.03(3)
 -0.03(3)
2. Fixed Uiso
 At 1.2 times of:
  All C(H) groups, All C(H,H) groups
3. Uiso/Uaniso restraints and constraints
Uanis(C14B) \\sim Ueq, Uanis(C17B) \\sim Ueq: with sigma of 0.005 and sigma for
terminal atoms of 0.01
Uanis(O21A) \\sim Ueq, Uanis(I10A) \\sim Ueq: with sigma of 0.005 and sigma for
terminal atoms of 0.01
4.a Secondary CH2 refined with riding coordinates:
 C17A(H17A,H17B), C19A(H19A,H19B), C20A(H20A,H20B), C22A(H22A,H22B), C23A(H23A,
 H23B), C17B(H17C,H17D), C19B(H19C,H19D), C20B(H20C,H20D), C22B(H22C,H22D),
 C23B(H23C,H23D)
4.b Aromatic/amide H refined with riding coordinates:
 C6A(H6A), C7A(H7A), C8A(H8A), C12A(H12A), C13A(H13A), C15A(H15A), C16A(H16A),
 C6B(H6B), C7B(H7B), C8B(H8B), C12B(H12B), C13B(H13B), C15B(H15B), C16B(H16B)
;
_olex2_submission_special_instructions 'No special instructions were received'

loop_
_space_group_symop_operation_xyz
'x, y, z'
'-x, -y, z+1/2'
'-x+1/2, y, z+1/2'
'x+1/2, -y, z'

loop_
_atom_site_label
_atom_site_type_symbol
_atom_site_fract_x
_atom_site_fract_y
_atom_site_fract_z
_atom_site_U_iso_or_equiv
_atom_site_adp_type
_atom_site_occupancy
_atom_site_site_symmetry_order
_atom_site_calc_flag
_atom_site_refinement_flags_posn
_atom_site_refinement_flags_adp
I10A I 1.23985(2) 0.27796(2) 0.11600(2) 0.02891(11) Uani 1 1 d . U
O21A O 0.3991(3) 0.4112(3) 0.1383(2) 0.0298(11) Uani 1 1 d . U
N1A N 1.1504(3) 0.0811(4) 0.1236(3) 0.0282(13) Uani 1 1 d . .
N3A N 1.0541(3) 0.2099(4) 0.1224(3) 0.0234(12) Uani 1 1 d . .
N4A N 1.0085(3) 0.1246(4) 0.1252(3) 0.0216(11) Uani 1 1 d . .
N18A N 0.5846(3) 0.4165(3) 0.1058(3) 0.0227(10) Uani 1 1 d . .
C2A C 1.1369(4) 0.1770(4) 0.1211(4) 0.0250(13) Uani 1 1 d . .
C5A C 0.9155(4) 0.1143(4) 0.1246(4) 0.0220(13) Uani 1 1 d . .
C6A C 0.8861(4) 0.0220(4) 0.1235(4) 0.0273(15) Uani 1 1 d . .
H6A H 0.8182 0.0128 0.1250 0.033 Uiso 1 1 calc R .
C7A C 0.9442(4) -0.0598(5) 0.1204(6) 0.0279(16) Uani 1 1 d . .
H7A H 0.9165 -0.1174 0.1168 0.033 Uiso 1 1 calc R .
C8A C 1.0330(4) -0.0466(5) 0.1230(4) 0.0279(16) Uani 1 1 d . .
H8A H 1.0774 -0.0948 0.1239 0.034 Uiso 1 1 calc R .
C9A C 1.0674(5) 0.0470(4) 0.1247(6) 0.0237(16) Uani 1 1 d . .
C11A C 0.8576(4) 0.2004(4) 0.1243(4) 0.0219(14) Uani 1 1 d . .
C12A C 0.8771(4) 0.2866(4) 0.1659(4) 0.0239(13) Uani 1 1 d . .
H12A H 0.9351 0.2905 0.1976 0.029 Uiso 1 1 calc R .
C13A C 0.8190(4) 0.3636(4) 0.1636(3) 0.0233(13) Uani 1 1 d . .
H13A H 0.8364 0.4165 0.1925 0.028 Uiso 1 1 calc R .
C14A C 0.7384(4) 0.3575(4) 0.1184(6) 0.0240(12) Uani 1 1 d . .
C15A C 0.7182(4) 0.2714(4) 0.0796(4) 0.0245(13) Uani 1 1 d . .
H15A H 0.6589 0.2670 0.0498 0.029 Uiso 1 1 calc R .
C16A C 0.7761(4) 0.1937(4) 0.0810(4) 0.0259(14) Uani 1 1 d . .
H16A H 0.7578 0.1406 0.0528 0.031 Uiso 1 1 calc R .
C17A C 0.6773(4) 0.4443(4) 0.1130(5) 0.0272(12) Uani 1 1 d . .
H17A H 0.6859 0.4808 0.1643 0.033 Uiso 1 1 calc R .
H17B H 0.6965 0.4801 0.0635 0.033 Uiso 1 1 calc R .
C19A C 0.5264(4) 0.4956(4) 0.0789(4) 0.0255(13) Uani 1 1 d . .
H19A H 0.5233 0.5410 0.1238 0.031 Uiso 1 1 calc R .
H19B H 0.5529 0.5227 0.0271 0.031 Uiso 1 1 calc R .
C20A C 0.4341(4) 0.4565(4) 0.0642(3) 0.0271(14) Uani 1 1 d . .
H20A H 0.4390 0.4137 0.0171 0.033 Uiso 1 1 calc R .
H20B H 0.3876 0.5034 0.0478 0.033 Uiso 1 1 calc R .
C22A C 0.4575(4) 0.3376(4) 0.1685(5) 0.0326(16) Uani 1 1 d . .
H22A H 0.4303 0.3126 0.2211 0.039 Uiso 1 1 calc R .
H22B H 0.4615 0.2898 0.1259 0.039 Uiso 1 1 calc R .
C23A C 0.5498(4) 0.3760(4) 0.1831(4) 0.0312(14) Uani 1 1 d . .
H23A H 0.5957 0.3297 0.2020 0.037 Uiso 1 1 calc R .
H23B H 0.5450 0.4216 0.2278 0.037 Uiso 1 1 calc R .
I10B I 1.04420(2) 0.22241(3) 0.38168(2) 0.03177(11) Uani 1 1 d . .
O21B O 0.2046(2) 0.0879(3) 0.3685(3) 0.0308(9) Uani 1 1 d . .
N1B N 0.9549(3) 0.4181(3) 0.3711(3) 0.0280(11) Uani 1 1 d . .
N3B N 0.8586(3) 0.2908(3) 0.3787(4) 0.0228(11) Uani 1 1 d . .
N4B N 0.8129(3) 0.3755(3) 0.3736(3) 0.0219(10) Uani 1 1 d . .
N18B N 0.3930(3) 0.0821(3) 0.3954(3) 0.0225(10) Uani 1 1 d . .
C2B C 0.9426(4) 0.3222(4) 0.3784(4) 0.0250(12) Uani 1 1 d . .
C5B C 0.7207(3) 0.3863(4) 0.3725(4) 0.0222(12) Uani 1 1 d . .
C6B C 0.6900(4) 0.4787(4) 0.3694(4) 0.0275(13) Uani 1 1 d . .
H6B H 0.6221 0.4879 0.3702 0.033 Uiso 1 1 calc R .
C7B C 0.7476(5) 0.5582(4) 0.3655(9) 0.0331(16) Uani 1 1 d . .
H7B H 0.7192 0.6157 0.3628 0.040 Uiso 1 1 calc R .
C8B C 0.8375(4) 0.5473(4) 0.3658(5) 0.0324(15) Uani 1 1 d . .
H8B H 0.8814 0.5958 0.3639 0.039 Uiso 1 1 calc R .
C9B C 0.8708(4) 0.4529(4) 0.3693(4) 0.0250(13) Uani 1 1 d . .
C11B C 0.6641(4) 0.2990(3) 0.3742(5) 0.0223(12) Uani 1 1 d . .
C12B C 0.6813(4) 0.2160(4) 0.3264(3) 0.0226(12) Uani 1 1 d . .
H12B H 0.7375 0.2145 0.2920 0.027 Uiso 1 1 calc R .
C13B C 0.6234(4) 0.1394(4) 0.3266(3) 0.0231(13) Uani 1 1 d . .
H13B H 0.6399 0.0885 0.2943 0.028 Uiso 1 1 calc R .
C14B C 0.5456(3) 0.1414(4) 0.3736(6) 0.0227(13) Uani 1 1 d . U
C15B C 0.5277(4) 0.2237(4) 0.4226(4) 0.0266(13) Uani 1 1 d . .
H15B H 0.4723 0.2243 0.4579 0.032 Uiso 1 1 calc R .
C16B C 0.5855(4) 0.3017(4) 0.4217(3) 0.0265(14) Uani 1 1 d . .
H16B H 0.5687 0.3529 0.4534 0.032 Uiso 1 1 calc R .
C17B C 0.4844(4) 0.0543(4) 0.3783(5) 0.0307(13) Uani 1 1 d . U
H17C H 0.4866 0.0218 0.3243 0.037 Uiso 1 1 calc R .
H17D H 0.5085 0.0148 0.4235 0.037 Uiso 1 1 calc R .
C19B C 0.3360(4) -0.0022(4) 0.4133(4) 0.0289(14) Uani 1 1 d . .
H19C H 0.3324 -0.0409 0.3631 0.035 Uiso 1 1 calc R .
H19D H 0.3646 -0.0361 0.4606 0.035 Uiso 1 1 calc R .
C20B C 0.2429(4) 0.0329(4) 0.4350(4) 0.0295(15) Uani 1 1 d . .
H20C H 0.2484 0.0685 0.4871 0.035 Uiso 1 1 calc R .
H20D H 0.1978 -0.0168 0.4460 0.035 Uiso 1 1 calc R .
C22B C 0.2605(4) 0.1671(4) 0.3483(4) 0.0302(15) Uani 1 1 d . .
H22C H 0.2303 0.2006 0.3016 0.036 Uiso 1 1 calc R .
H22D H 0.2664 0.2066 0.3978 0.036 Uiso 1 1 calc R .
C23B C 0.3531(4) 0.1328(4) 0.3239(4) 0.0307(14) Uani 1 1 d . .
H23C H 0.3971 0.1822 0.3090 0.037 Uiso 1 1 calc R .
H23D H 0.3462 0.0936 0.2743 0.037 Uiso 1 1 calc R .

loop_
_atom_site_aniso_label
_atom_site_aniso_U_11
_atom_site_aniso_U_22
_atom_site_aniso_U_33
_atom_site_aniso_U_23
_atom_site_aniso_U_13
_atom_site_aniso_U_12
I10A 0.01403(18) 0.0351(2) 0.0376(2) 0.0021(3) 0.00042(18) -0.00119(16)
O21A 0.0141(18) 0.040(3) 0.035(3) 0.0057(17) 0.0041(16) 0.0016(18)
N1A 0.012(2) 0.043(3) 0.030(3) 0.001(2) 0.000(2) 0.006(2)
N3A 0.015(2) 0.032(3) 0.023(3) 0.001(2) 0.005(3) -0.002(2)
N4A 0.014(2) 0.028(3) 0.022(3) 0.001(2) -0.0006(19) -0.001(2)
N18A 0.013(2) 0.026(3) 0.029(3) 0.002(3) 0.000(2) 0.0000(18)
C2A 0.017(3) 0.035(4) 0.023(3) 0.001(3) 0.000(3) -0.001(3)
C5A 0.014(3) 0.032(4) 0.019(3) 0.000(3) -0.001(2) -0.002(3)
C6A 0.018(3) 0.035(4) 0.028(4) 0.004(3) 0.003(3) -0.005(3)
C7A 0.026(3) 0.023(4) 0.035(3) 0.003(3) 0.005(4) 0.001(3)
C8A 0.022(3) 0.027(4) 0.034(4) 0.004(3) 0.004(3) 0.005(2)
C9A 0.017(3) 0.028(4) 0.025(4) 0.000(3) 0.004(3) 0.003(3)
C11A 0.017(3) 0.032(4) 0.017(3) 0.001(2) -0.001(2) -0.003(2)
C12A 0.015(3) 0.032(3) 0.025(3) -0.001(3) 0.008(2) -0.001(2)
C13A 0.015(3) 0.034(4) 0.020(3) -0.003(2) 0.003(2) -0.008(3)
C14A 0.013(3) 0.034(3) 0.025(3) 0.006(4) 0.008(2) -0.001(2)
C15A 0.015(3) 0.034(4) 0.025(3) 0.000(3) -0.002(2) -0.002(3)
C16A 0.017(3) 0.034(3) 0.027(3) -0.004(3) 0.002(2) -0.004(3)
C17A 0.025(3) 0.023(3) 0.034(3) 0.006(3) 0.002(3) -0.001(2)
C19A 0.022(3) 0.024(3) 0.030(3) 0.006(3) 0.002(2) 0.004(3)
C20A 0.014(3) 0.044(4) 0.023(3) 0.003(3) 0.001(2) 0.010(3)
C22A 0.020(3) 0.033(4) 0.045(4) 0.016(3) 0.000(3) -0.005(3)
C23A 0.018(3) 0.039(4) 0.037(3) 0.014(3) -0.005(3) 0.000(3)
I10B 0.01445(19) 0.0366(2) 0.0443(2) -0.0001(3) -0.00226(16) 0.00055(15)
O21B 0.0125(18) 0.047(2) 0.033(2) 0.010(2) 0.0002(19) -0.0035(17)
N1B 0.011(2) 0.039(3) 0.034(3) -0.002(3) -0.004(2) -0.005(2)
N3B 0.011(2) 0.031(3) 0.027(3) -0.002(2) 0.002(2) -0.0018(18)
N4B 0.017(2) 0.026(2) 0.023(2) -0.002(3) -0.002(2) -0.0030(19)
N18B 0.010(2) 0.028(3) 0.029(3) 0.010(2) 0.0013(18) -0.0026(18)
C2B 0.017(3) 0.034(3) 0.025(3) -0.006(3) 0.003(3) 0.001(2)
C5B 0.011(3) 0.035(3) 0.021(3) 0.000(3) -0.002(3) 0.000(2)
C6B 0.015(3) 0.029(3) 0.038(4) -0.002(3) 0.000(3) 0.003(2)
C7B 0.028(3) 0.027(3) 0.044(4) 0.003(5) -0.003(3) 0.006(3)
C8B 0.024(3) 0.034(3) 0.040(4) 0.001(3) -0.001(3) -0.005(3)
C9B 0.017(3) 0.034(3) 0.024(3) 0.002(3) -0.001(3) -0.005(2)
C11B 0.014(3) 0.028(3) 0.025(3) 0.004(3) -0.005(3) -0.001(2)
C12B 0.012(3) 0.035(3) 0.022(3) 0.004(3) 0.002(2) 0.005(2)
C13B 0.013(3) 0.027(3) 0.029(3) 0.001(2) -0.001(2) 0.002(2)
C14B 0.014(3) 0.031(3) 0.023(3) 0.002(4) -0.002(2) -0.003(2)
C15B 0.015(3) 0.035(4) 0.029(3) 0.000(3) 0.005(2) 0.000(3)
C16B 0.017(3) 0.037(4) 0.025(3) -0.006(3) 0.002(2) 0.004(3)
C17B 0.023(3) 0.029(3) 0.040(3) 0.003(3) 0.002(3) 0.000(2)
C19B 0.023(3) 0.033(4) 0.031(3) 0.011(3) -0.003(2) -0.006(3)
C20B 0.021(3) 0.042(4) 0.026(3) 0.010(3) 0.000(3) -0.010(3)
C22B 0.021(3) 0.044(4) 0.025(4) 0.011(3) 0.003(2) 0.007(3)
C23B 0.020(3) 0.042(4) 0.031(3) 0.009(3) 0.003(2) 0.000(3)

loop_
_atom_type_symbol
_atom_type_description
_atom_type_scat_dispersion_real
_atom_type_scat_dispersion_imag
_atom_type_scat_source
C C 0.0033 0.0016 'International Tables Vol C Tables 4.2.6.8 and 6.1.1.4'
H H 0.0000 0.0000 'International Tables Vol C Tables 4.2.6.8 and 6.1.1.4'
I I -0.4742 1.8119 'International Tables Vol C Tables 4.2.6.8 and 6.1.1.4'
N N 0.0061 0.0033 'International Tables Vol C Tables 4.2.6.8 and 6.1.1.4'
O O 0.0106 0.0060 'International Tables Vol C Tables 4.2.6.8 and 6.1.1.4'

loop_
_geom_angle_atom_site_label_1
_geom_angle_atom_site_label_2
_geom_angle_atom_site_label_3
_geom_angle
C20A O21A C22A 116.3(4)
C9A N1A C2A 106.7(5)
C2A N3A N4A 92.9(5)
C5A N4A N3A 123.1(5)
C5A N4A C9A 118.1(5)
C9A N4A N3A 118.8(4)
C17A N18A C19A 106.8(4)
C17A N18A C23A 111.8(5)
C23A N18A C19A 113.3(4)
N1A C2A I10A 129.5(4)
N3A C2A I10A 109.8(5)
N3A C2A N1A 120.7(5)
N4A C5A C6A 113.2(5)
N4A C5A C11A 114.9(5)
C6A C5A C11A 131.9(5)
C5A C6A H6A 114.7
C5A C6A C7A 130.5(5)
C7A C6A H6A 114.7
C6A C7A H7A 123.1
C8A C7A C6A 113.8(7)
C8A C7A H7A 123.1
C7A C8A H8A 121.1
C7A C8A C9A 117.9(7)
C9A C8A H8A 121.1
N1A C9A N4A 100.9(5)
N1A C9A C8A 132.7(6)
N4A C9A C8A 126.4(5)
C12A C11A C5A 130.4(5)
C16A C11A C5A 112.6(6)
C16A C11A C12A 117.0(6)
C11A C12A H12A 116.4
C13A C12A C11A 127.2(5)
C13A C12A H12A 116.4
C12A C13A H13A 122.1
C14A C13A C12A 115.8(5)
C14A C13A H13A 122.1
C13A C14A C15A 116.7(5)
C13A C14A C17A 115.3(6)
C15A C14A C17A 128.0(6)
C14A C15A H15A 116.0
C16A C15A C14A 128.0(5)
C16A C15A H15A 116.0
C11A C16A C15A 115.2(6)
C11A C16A H16A 122.4
C15A C16A H16A 122.4
N18A C17A C14A 105.1(4)
N18A C17A H17A 110.7
N18A C17A H17B 110.7
C14A C17A H17A 110.7
C14A C17A H17B 110.7
H17A C17A H17B 108.8
N18A C19A H19A 111.4
N18A C19A H19B 111.4
H19A C19A H19B 109.3
C20A C19A N18A 101.7(5)
C20A C19A H19A 111.4
C20A C19A H19B 111.4
O21A C20A H20A 109.4
O21A C20A H20B 109.4
C19A C20A O21A 111.1(5)
C19A C20A H20A 109.4
C19A C20A H20B 109.4
H20A C20A H20B 108.0
O21A C22A H22A 110.9
O21A C22A H22B 110.9
H22A C22A H22B 109.0
C23A C22A O21A 104.1(5)
C23A C22A H22A 110.9
C23A C22A H22B 110.9
N18A C23A H23A 109.8
N18A C23A H23B 109.8
C22A C23A N18A 109.2(5)
C22A C23A H23A 109.8
C22A C23A H23B 109.8
H23A C23A H23B 108.3
C20B O21B C22B 115.8(4)
C9B N1B C2B 107.5(4)
C2B N3B N4B 94.3(4)
C5B N4B N3B 123.7(4)
C5B N4B C9B 117.1(5)
C9B N4B N3B 119.2(4)
C17B N18B C19B 105.2(4)
C17B N18B C23B 110.7(5)
C23B N18B C19B 112.5(4)
N1B C2B I10B 130.1(3)
N3B C2B I10B 111.0(4)
N3B C2B N1B 118.8(5)
N4B C5B C6B 114.3(5)
N4B C5B C11B 113.5(5)
C6B C5B C11B 132.2(4)
C5B C6B H6B 115.3
C7B C6B C5B 129.4(5)
C7B C6B H6B 115.3
C6B C7B H7B 121.9
C8B C7B C6B 116.1(6)
C8B C7B H7B 121.9
C7B C8B H8B 122.2
C7B C8B C9B 115.5(6)
C9B C8B H8B 122.2
N1B C9B N4B 100.2(4)
N1B C9B C8B 132.2(5)
N4B C9B C8B 127.6(5)
C12B C11B C5B 129.2(5)
C16B C11B C5B 113.9(5)
C16B C11B C12B 116.8(5)
C11B C12B H12B 116.6
C13B C12B C11B 126.8(5)
C13B C12B H12B 116.6
C12B C13B H13B 121.6
C14B C13B C12B 116.8(5)
C14B C13B H13B 121.6
C13B C14B C15B 117.1(5)
C13B C14B C17B 117.0(6)
C15B C14B C17B 125.7(5)
C14B C15B H15B 116.9
C16B C15B C14B 126.1(5)
C16B C15B H15B 116.9
C11B C16B C15B 116.3(5)
C11B C16B H16B 121.8
C15B C16B H16B 121.8
N18B C17B C14B 104.8(4)
N18B C17B H17C 110.8
N18B C17B H17D 110.8
C14B C17B H17C 110.8
C14B C17B H17D 110.8
H17C C17B H17D 108.9
N18B C19B H19C 111.4
N18B C19B H19D 111.4
H19C C19B H19D 109.3
C20B C19B N18B 101.7(5)
C20B C19B H19C 111.4
C20B C19B H19D 111.4
O21B C20B H20C 109.3
O21B C20B H20D 109.3
C19B C20B O21B 111.4(5)
C19B C20B H20C 109.3
C19B C20B H20D 109.3
H20C C20B H20D 108.0
O21B C22B H22C 111.0
O21B C22B H22D 111.0
H22C C22B H22D 109.0
C23B C22B O21B 103.9(5)
C23B C22B H22C 111.0
C23B C22B H22D 111.0
N18B C23B H23C 110.1
N18B C23B H23D 110.1
C22B C23B N18B 108.2(5)
C22B C23B H23C 110.1
C22B C23B H23D 110.1
H23C C23B H23D 108.4

loop_
_geom_bond_atom_site_label_1
_geom_bond_atom_site_label_2
_geom_bond_distance
I10A C2A 2.084(6)
O21A C20A 1.445(6)
O21A C22A 1.453(7)
N1A C2A 1.454(8)
N1A C9A 1.257(8)
N3A N4A 1.430(7)
N3A C2A 1.247(7)
N4A C5A 1.295(7)
N4A C9A 1.424(8)
N18A C17A 1.354(6)
N18A C19A 1.498(7)
N18A C23A 1.455(7)
C5A C6A 1.447(9)
C5A C11A 1.523(9)
C6A H6A 0.9500
C6A C7A 1.471(9)
C7A H7A 0.9500
C7A C8A 1.245(7)
C8A H8A 0.9500
C8A C9A 1.487(10)
C11A C12A 1.481(8)
C11A C16A 1.326(8)
C12A H12A 0.9500
C12A C13A 1.410(8)
C13A H13A 0.9500
C13A C14A 1.330(9)
C14A C15A 1.463(9)
C14A C17A 1.558(7)
C15A H15A 0.9500
C15A C16A 1.418(8)
C16A H16A 0.9500
C17A H17A 0.9900
C17A H17B 0.9900
C19A H19A 0.9900
C19A H19B 0.9900
C19A C20A 1.424(8)
C20A H20A 0.9900
C20A H20B 0.9900
C22A H22A 0.9900
C22A H22B 0.9900
C22A C23A 1.422(7)
C23A H23A 0.9900
C23A H23B 0.9900
I10B C2B 2.058(5)
O21B C20B 1.444(7)
O21B C22B 1.457(7)
N1B C2B 1.457(7)
N1B C9B 1.277(6)
N3B N4B 1.424(6)
N3B C2B 1.254(6)
N4B C5B 1.286(6)
N4B C9B 1.416(6)
N18B C17B 1.359(6)
N18B C19B 1.520(7)
N18B C23B 1.475(7)
C5B C6B 1.455(7)
C5B C11B 1.529(7)
C6B H6B 0.9500
C6B C7B 1.439(8)
C7B H7B 0.9500
C7B C8B 1.254(8)
C8B H8B 0.9500
C8B C9B 1.494(8)
C11B C12B 1.481(8)
C11B C16B 1.325(8)
C12B H12B 0.9500
C12B C13B 1.404(7)
C13B H13B 0.9500
C13B C14B 1.311(8)
C14B C15B 1.485(8)
C14B C17B 1.563(7)
C15B H15B 0.9500
C15B C16B 1.419(8)
C16B H16B 0.9500
C17B H17C 0.9900
C17B H17D 0.9900
C19B H19C 0.9900
C19B H19D 0.9900
C19B C20B 1.434(8)
C20B H20C 0.9900
C20B H20D 0.9900
C22B H22C 0.9900
C22B H22D 0.9900
C22B C23B 1.434(7)
C23B H23C 0.9900
C23B H23D 0.9900

loop_
_geom_torsion_atom_site_label_1
_geom_torsion_atom_site_label_2
_geom_torsion_atom_site_label_3
_geom_torsion_atom_site_label_4
_geom_torsion
O21A C22A C23A N18A -57.2(6)
N3A N4A C5A C6A 177.0(5)
N3A N4A C5A C11A -2.3(8)
N3A N4A C9A N1A 1.4(8)
N3A N4A C9A C8A -176.8(7)
N4A N3A C2A I10A 179.7(4)
N4A N3A C2A N1A -0.7(7)
N4A C5A C6A C7A -2.0(10)
N4A C5A C11A C12A -35.7(8)
N4A C5A C11A C16A 146.1(6)
N18A C19A C20A O21A 56.9(6)
C2A N1A C9A N4A -1.5(8)
C2A N1A C9A C8A 176.4(9)
C2A N3A N4A C5A -177.5(6)
C2A N3A N4A C9A -0.4(7)
C5A N4A C9A N1A 178.6(6)
C5A N4A C9A C8A 0.5(11)
C5A C6A C7A C8A 3.6(14)
C5A C11A C12A C13A -179.1(6)
C5A C11A C16A C15A 179.0(5)
C6A C5A C11A C12A 145.1(7)
C6A C5A C11A C16A -33.1(9)
C6A C7A C8A C9A -2.7(14)
C7A C8A C9A N1A -176.3(7)
C7A C8A C9A N4A 1.2(15)
C9A N1A C2A I10A -178.8(6)
C9A N1A C2A N3A 1.7(9)
C9A N4A C5A C6A -0.1(8)
C9A N4A C5A C11A -179.4(6)
C11A C5A C6A C7A 177.2(8)
C11A C12A C13A C14A -0.5(8)
C12A C11A C16A C15A 0.6(8)
C12A C13A C14A C15A 2.2(9)
C12A C13A C14A C17A -177.3(6)
C13A C14A C15A C16A -2.9(11)
C13A C14A C17A N18A -149.3(6)
C14A C15A C16A C11A 1.4(10)
C15A C14A C17A N18A 31.2(11)
C16A C11A C12A C13A -1.0(8)
C17A N18A C19A C20A 173.6(5)
C17A N18A C23A C22A -172.2(5)
C17A C14A C15A C16A 176.5(7)
C19A N18A C17A C14A -166.1(6)
C19A N18A C23A C22A 67.1(7)
C20A O21A C22A C23A 57.4(7)
C22A O21A C20A C19A -61.6(7)
C23A N18A C17A C14A 69.4(7)
C23A N18A C19A C20A -62.9(6)
O21B C22B C23B N18B -59.4(6)
N3B N4B C5B C6B 178.3(6)
N3B N4B C5B C11B -2.0(8)
N3B N4B C9B N1B 0.5(7)
N3B N4B C9B C8B -178.3(6)
N4B N3B C2B I10B -178.3(4)
N4B N3B C2B N1B -1.8(7)
N4B C5B C6B C7B 1.7(13)
N4B C5B C11B C12B -43.9(8)
N4B C5B C11B C16B 140.7(6)
N18B C19B C20B O21B 56.7(6)
C2B N1B C9B N4B -1.4(7)
C2B N1B C9B C8B 177.3(7)
C2B N3B N4B C5B -179.2(6)
C2B N3B N4B C9B 0.8(7)
C5B N4B C9B N1B -179.5(5)
C5B N4B C9B C8B 1.7(9)
C5B C6B C7B C8B -1.1(18)
C5B C11B C12B C13B -175.8(6)
C5B C11B C16B C15B 177.2(5)
C6B C5B C11B C12B 135.8(7)
C6B C5B C11B C16B -39.7(10)
C6B C7B C8B C9B 0.6(16)
C7B C8B C9B N1B -179.4(9)
C7B C8B C9B N4B -1.0(13)
C9B N1B C2B I10B 178.1(5)
C9B N1B C2B N3B 2.4(9)
C9B N4B C5B C6B -1.8(8)
C9B N4B C5B C11B 177.9(6)
C11B C5B C6B C7B -178.0(10)
C11B C12B C13B C14B 0.4(9)
C12B C11B C16B C15B 1.2(8)
C12B C13B C14B C15B -0.9(8)
C12B C13B C14B C17B -176.4(6)
C13B C14B C15B C16B 1.9(10)
C13B C14B C17B N18B -153.2(6)
C14B C15B C16B C11B -2.0(9)
C15B C14B C17B N18B 31.9(9)
C16B C11B C12B C13B -0.5(9)
C17B N18B C19B C20B 177.0(5)
C17B N18B C23B C22B -174.9(5)
C17B C14B C15B C16B 176.8(6)
C19B N18B C17B C14B -171.6(5)
C19B N18B C23B C22B 67.7(6)
C20B O21B C22B C23B 59.7(6)
C22B O21B C20B C19B -62.4(7)
C23B N18B C17B C14B 66.6(7)
C23B N18B C19B C20B -62.4(5)

loop_
_twin_individual_id
_twin_individual_mass_fraction_refined
1 1.03(3)
2 -0.03(3)
